data_7048568
loop_
_publ_author_name
'Huang, Huang-Chia'
'Ching, Wei-Min'
'Tseng, Yu-Ting'
'Chen, Chien-Hong'
'Lu, Tsai-Te'

_publ_section_title
;
 Transformation of the hydride-containing dinitrosyl iron complex
 [(NO)<sub>2</sub>Fe(\h<sup>2</sup>-BH<sub>4</sub>)]<sup>-</sup> into
 [(NO)<sub>2</sub>Fe(\h<sup>3</sup>-HCS<sub>2</sub>)]<sup>-</sup>via
 reaction with CS<sub>2</sub>.
;
_journal_issue 18
_journal_name_full 'Dalton transactions (Cambridge, England : 2003)'
_journal_page_first 5897
_journal_page_last 5902
_journal_paper_doi 10.1039/c8dt04714f
_journal_volume 48
_journal_year 2019
_chemical_formula_moiety 'C21 H41 Fe N2 Na O10 S2'
_chemical_formula_sum 'C21 H41 Fe N2 Na O10 S2'
_chemical_formula_weight 624.52
_chemical_properties_physical Air-sensitive,Moisture-sensitive,Oxygen-sensitive
_space_group_crystal_system monoclinic
_space_group_IT_number 14
_space_group_name_Hall '-P 2ybc'
_space_group_name_H-M_alt 'P 1 21/c 1'
_symmetry_space_group_name_Hall '-P 2ybc'
_symmetry_space_group_name_H-M 'P 1 21/c 1'
_atom_sites_solution_hydrogens geom
_atom_sites_solution_primary direct
_atom_sites_solution_secondary difmap
_audit_creation_method SHELXL-2014/7
_audit_update_record
;
2018-11-27 deposited with the CCDC.
2019-01-04 downloaded from the CCDC.
;
_cell_angle_alpha 90
_cell_angle_beta 90.1660(10)
_cell_angle_gamma 90
_cell_formula_units_Z 4
_cell_length_a 17.1637(4)
_cell_length_b 9.4306(2)
_cell_length_c 18.6308(5)
_cell_measurement_reflns_used 7314
_cell_measurement_temperature 200(2)
_cell_measurement_theta_max 24.95
_cell_measurement_theta_min 2.37
_cell_volume 3015.64(12)
_computing_structure_refinement 'SHELXL-2014/7 (Sheldrick, 2014)'
_diffrn_ambient_temperature 200(2)
_diffrn_measured_fraction_theta_full 0.975
_diffrn_measured_fraction_theta_max 0.975
_diffrn_measurement_device_type 'D8 Venture'
_diffrn_radiation_type MoK\a
_diffrn_radiation_wavelength 0.71073
_diffrn_reflns_av_R_equivalents 0.0357
_diffrn_reflns_av_unetI/netI 0.0333
_diffrn_reflns_Laue_measured_fraction_full 0.975
_diffrn_reflns_Laue_measured_fraction_max 0.975
_diffrn_reflns_limit_h_max 20
_diffrn_reflns_limit_h_min -19
_diffrn_reflns_limit_k_max 11
_diffrn_reflns_limit_k_min -11
_diffrn_reflns_limit_l_max 21
_diffrn_reflns_limit_l_min -22
_diffrn_reflns_number 19293
_diffrn_reflns_point_group_measured_fraction_full 0.975
_diffrn_reflns_point_group_measured_fraction_max 0.975
_diffrn_reflns_theta_full 25.039
_diffrn_reflns_theta_max 25.039
_diffrn_reflns_theta_min 2.186
_diffrn_source 'fine-focus sealed tube'
_exptl_absorpt_coefficient_mu 0.703
_exptl_absorpt_correction_T_max 0.9724
_exptl_absorpt_correction_T_min 0.8722
_exptl_absorpt_correction_type multi-scan
_exptl_crystal_colour red
_exptl_crystal_density_diffrn 1.376
_exptl_crystal_density_method 'not measured'
_exptl_crystal_description prism
_exptl_crystal_F_000 1320
_exptl_crystal_size_max 0.200
_exptl_crystal_size_mid 0.170
_exptl_crystal_size_min 0.040
_refine_diff_density_max 0.674
_refine_diff_density_min -0.481
_refine_diff_density_rms 0.055
_refine_ls_extinction_method none
_refine_ls_goodness_of_fit_ref 1.031
_refine_ls_hydrogen_treatment constr
_refine_ls_matrix_type full
_refine_ls_number_parameters 331
_refine_ls_number_reflns 5209
_refine_ls_number_restraints 13
_refine_ls_restrained_S_all 1.038
_refine_ls_R_factor_all 0.0602
_refine_ls_R_factor_gt 0.0446
_refine_ls_shift/su_max 0.001
_refine_ls_shift/su_mean 0.000
_refine_ls_structure_factor_coef Fsqd
_refine_ls_weighting_details 'w=1/[\s^2^(Fo^2^)+(0.0513P)^2^+3.2916P] where P=(Fo^2^+2Fc^2^)/3'
_refine_ls_weighting_scheme calc
_refine_ls_wR_factor_gt 0.1088
_refine_ls_wR_factor_ref 0.1209
_reflns_Friedel_coverage 0.000
_reflns_number_gt 4125
_reflns_number_total 5209
_reflns_threshold_expression 'I > 2\s(I)'
_cod_data_source_file c8dt04714f2.cif
_cod_data_source_block d18805
_cod_depositor_comments 'Adding full bibliography for 7048567--7048568.cif.'
_cod_database_code 7048568
_shelx_shelxl_version_number 2014/7
_shelx_space_group_comment
;
The symmetry employed for this shelxl refinement is uniquely defined
by the following loop, which should always be used as a source of
symmetry information in preference to the above space-group names.
They are only intended as comments.
;
_shelx_estimated_absorpt_t_min 0.872
_shelx_estimated_absorpt_t_max 0.972

loop_
_space_group_symop_operation_xyz
'x, y, z'
'-x, y+1/2, -z+1/2'
'-x, -y, -z'
'x, -y-1/2, z-1/2'

loop_
_atom_site_label
_atom_site_type_symbol
_atom_site_fract_x
_atom_site_fract_y
_atom_site_fract_z
_atom_site_U_iso_or_equiv
_atom_site_adp_type
_atom_site_occupancy
_atom_site_site_symmetry_order
_atom_site_calc_flag
_atom_site_refinement_flags_posn
_atom_site_refinement_flags_adp
_atom_site_refinement_flags_occupancy
_atom_site_disorder_assembly
_atom_site_disorder_group
C1 C 0.83214(18) 1.0361(3) 0.31261(18) 0.0459(8) Uani 1 1 d . . . . .
C2 C 0.9833(6) 0.2322(11) 0.6244(6) 0.0932(18) Uani 0.5 1 d D . P A 1
H2A H 0.9675 0.2978 0.6632 0.112 Uiso 0.5 1 calc R U P A 1
H2B H 1.0406 0.2212 0.6258 0.112 Uiso 0.5 1 calc R U P A 1
C3 C 0.9445(6) 0.0924(11) 0.6332(7) 0.0932(18) Uani 0.5 1 d D . P A 1
H3A H 0.9790 0.0138 0.6182 0.112 Uiso 0.5 1 calc R U P A 1
H3B H 0.9280 0.0770 0.6835 0.112 Uiso 0.5 1 calc R U P A 1
C4 C 0.8778(9) 0.106(3) 0.5855(15) 0.0932(18) Uani 0.5 1 d D . P A 1
H4A H 0.8322 0.1419 0.6125 0.112 Uiso 0.5 1 calc R U P A 1
H4B H 0.8642 0.0124 0.5650 0.112 Uiso 0.5 1 calc R U P A 1
C5 C 0.8986(6) 0.2078(11) 0.5266(6) 0.0932(18) Uani 0.5 1 d D . P A 1
H5A H 0.9155 0.1560 0.4831 0.112 Uiso 0.5 1 calc R U P A 1
H5B H 0.8534 0.2683 0.5140 0.112 Uiso 0.5 1 calc R U P A 1
C2' C 1.0046(5) 0.1810(10) 0.5830(7) 0.0932(18) Uani 0.5 1 d D . P A 2
H2'1 H 1.0294 0.2146 0.6280 0.112 Uiso 0.5 1 calc R U P A 2
H2'2 H 1.0461 0.1538 0.5489 0.112 Uiso 0.5 1 calc R U P A 2
C3' C 0.9531(6) 0.0575(11) 0.5980(7) 0.0932(18) Uani 0.5 1 d D . P A 2
H3'1 H 0.9613 -0.0173 0.5615 0.112 Uiso 0.5 1 calc R U P A 2
H3'2 H 0.9653 0.0174 0.6459 0.112 Uiso 0.5 1 calc R U P A 2
C4' C 0.8740(8) 0.106(2) 0.5959(16) 0.0932(18) Uani 0.5 1 d D . P A 2
H4'1 H 0.8513 0.1082 0.6447 0.112 Uiso 0.5 1 calc R U P A 2
H4'2 H 0.8417 0.0437 0.5651 0.112 Uiso 0.5 1 calc R U P A 2
C5' C 0.8785(5) 0.2506(11) 0.5654(7) 0.0932(18) Uani 0.5 1 d D . P A 2
H5'1 H 0.8494 0.2544 0.5195 0.112 Uiso 0.5 1 calc R U P A 2
H5'2 H 0.8546 0.3192 0.5990 0.112 Uiso 0.5 1 calc R U P A 2
C6 C 0.9727(2) 0.3198(4) 0.3340(2) 0.0633(10) Uani 1 1 d . . . . .
H6A H 0.9548 0.3098 0.2837 0.076 Uiso 1 1 calc R U . . .
H6B H 0.9571 0.2336 0.3607 0.076 Uiso 1 1 calc R U . . .
C7 C 0.85523(19) 0.4358(4) 0.3611(2) 0.0547(9) Uani 1 1 d . . . . .
H7A H 0.8359 0.3479 0.3839 0.066 Uiso 1 1 calc R U . . .
H7B H 0.8387 0.4355 0.3101 0.066 Uiso 1 1 calc R U . . .
C8 C 0.82262(19) 0.5609(4) 0.39796(19) 0.0506(8) Uani 1 1 d . . . . .
H8A H 0.8436 0.6490 0.3765 0.061 Uiso 1 1 calc R U . . .
H8B H 0.7652 0.5620 0.3929 0.061 Uiso 1 1 calc R U . . .
C9 C 0.8112(2) 0.6674(4) 0.5105(2) 0.0567(9) Uani 1 1 d . . . . .
H9A H 0.7537 0.6656 0.5063 0.068 Uiso 1 1 calc R U . . .
H9B H 0.8301 0.7585 0.4907 0.068 Uiso 1 1 calc R U . . .
C10 C 0.83430(19) 0.6546(4) 0.5867(2) 0.0571(9) Uani 1 1 d . . . . .
H10A H 0.8093 0.7305 0.6153 0.069 Uiso 1 1 calc R U . . .
H10B H 0.8173 0.5618 0.6060 0.069 Uiso 1 1 calc R U . . .
C11 C 0.9416(2) 0.6637(4) 0.66373(19) 0.0576(9) Uani 1 1 d . . . . .
H11A H 0.9265 0.5727 0.6862 0.069 Uiso 1 1 calc R U . . .
H11B H 0.9165 0.7417 0.6908 0.069 Uiso 1 1 calc R U . . .
C12 C 0.5903(2) 0.6990(4) -0.01562(19) 0.0565(9) Uani 1 1 d . . . . .
H12A H 0.6274 0.7262 -0.0538 0.068 Uiso 1 1 calc R U . . .
H12B H 0.5393 0.6773 -0.0380 0.068 Uiso 1 1 calc R U . . .
C13 C 0.6198(3) 0.5740(4) 0.0245(2) 0.0862(15) Uani 1 1 d . . . . .
H13A H 0.5889 0.4886 0.0122 0.103 Uiso 1 1 calc R U . . .
H13B H 0.6751 0.5558 0.0123 0.103 Uiso 1 1 calc R U . . .
C14 C 0.6124(3) 0.6064(4) 0.0990(2) 0.0834(14) Uani 1 1 d . . . . .
H14A H 0.6596 0.5761 0.1255 0.100 Uiso 1 1 calc R U . . .
H14B H 0.5667 0.5568 0.1196 0.100 Uiso 1 1 calc R U . . .
C15 C 0.6022(2) 0.7608(4) 0.10463(18) 0.0562(9) Uani 1 1 d . . . . .
H15A H 0.5603 0.7835 0.1391 0.067 Uiso 1 1 calc R U . . .
H15B H 0.6511 0.8058 0.1215 0.067 Uiso 1 1 calc R U . . .
C16 C 0.67781(16) 1.1950(3) -0.01288(17) 0.0421(7) Uani 1 1 d . . . . .
H16A H 0.7113 1.1107 -0.0058 0.051 Uiso 1 1 calc R U . . .
H16B H 0.7096 1.2808 -0.0038 0.051 Uiso 1 1 calc R U . . .
C17 C 0.63999(17) 1.1810(3) 0.10813(17) 0.0416(7) Uani 1 1 d . . . . .
H17A H 0.6780 1.2573 0.1183 0.050 Uiso 1 1 calc R U . . .
H17B H 0.6660 1.0886 0.1162 0.050 Uiso 1 1 calc R U . . .
C18 C 0.57152(18) 1.1948(3) 0.15643(16) 0.0415(7) Uani 1 1 d . . . . .
H18A H 0.5886 1.1916 0.2072 0.050 Uiso 1 1 calc R U . . .
H18B H 0.5450 1.2866 0.1479 0.050 Uiso 1 1 calc R U . . .
C19 C 0.45112(18) 1.0863(3) 0.18482(16) 0.0420(7) Uani 1 1 d . . . . .
H19A H 0.4174 1.1657 0.1693 0.050 Uiso 1 1 calc R U . . .
H19B H 0.4651 1.1006 0.2359 0.050 Uiso 1 1 calc R U . . .
C20 C 0.40961(18) 0.9492(3) 0.17559(16) 0.0415(7) Uani 1 1 d . . . . .
H20A H 0.4438 0.8698 0.1903 0.050 Uiso 1 1 calc R U . . .
H20B H 0.3623 0.9475 0.2058 0.050 Uiso 1 1 calc R U . . .
C21 C 0.35261(17) 0.8026(3) 0.08721(17) 0.0410(7) Uani 1 1 d . . . . .
H21A H 0.3095 0.7863 0.1214 0.049 Uiso 1 1 calc R U . . .
H21B H 0.3909 0.7248 0.0928 0.049 Uiso 1 1 calc R U . . .
Fe1 Fe 0.72722(2) 0.93199(5) 0.29731(2) 0.03949(15) Uani 1 1 d . . . . .
N1 N 0.75111(16) 0.7736(3) 0.26293(14) 0.0466(6) Uani 1 1 d . . . . .
N2 N 0.63335(16) 0.9550(3) 0.30918(16) 0.0490(7) Uani 1 1 d . . . . .
Na1 Na 1.0000 0.5000 0.5000 0.0470(4) Uani 1 2 d S . P A .
Na2 Na 0.5000 1.0000 0.0000 0.0426(4) Uani 1 2 d S . P . .
O1 O 0.73840(17) 0.6575(3) 0.24091(14) 0.0655(7) Uani 1 1 d . . . . .
O2 O 0.56602(14) 0.9758(3) 0.31994(17) 0.0738(8) Uani 1 1 d . . . . .
O3 O 0.95795(14) 0.2876(3) 0.55355(14) 0.0608(7) Uani 1 1 d D . . . .
O4 O 0.93824(12) 0.4414(2) 0.36567(13) 0.0519(6) Uani 1 1 d . . . . .
O5 O 0.84367(12) 0.5530(2) 0.47143(12) 0.0462(5) Uani 1 1 d . . . . .
O6 O 0.91680(12) 0.6666(2) 0.59135(12) 0.0477(5) Uani 1 1 d . . . . .
O7 O 0.58248(14) 0.8111(2) 0.03523(12) 0.0523(6) Uani 1 1 d . . . . .
O8 O 0.61386(10) 1.1906(2) 0.03569(10) 0.0357(5) Uani 1 1 d . . . . .
O9 O 0.51985(11) 1.0814(2) 0.14193(11) 0.0386(5) Uani 1 1 d . . . . .
O10 O 0.38886(11) 0.9351(2) 0.10184(10) 0.0382(5) Uani 1 1 d . . . . .
S1 S 0.79604(5) 1.00704(9) 0.39615(4) 0.0498(2) Uani 1 1 d . . . . .
S2 S 0.78339(5) 1.12932(9) 0.24738(5) 0.0490(2) Uani 1 1 d . . . . .
H1' H 0.8863 0.9848 0.2997 0.059 Uiso 1 1 d R U . . .

loop_
_atom_site_aniso_label
_atom_site_aniso_U_11
_atom_site_aniso_U_22
_atom_site_aniso_U_33
_atom_site_aniso_U_23
_atom_site_aniso_U_13
_atom_site_aniso_U_12
C1 0.0426(17) 0.0477(19) 0.0474(19) -0.0072(15) -0.0022(14) -0.0038(14)
C2 0.081(2) 0.073(2) 0.125(5) 0.039(3) -0.010(3) -0.0158(17)
C3 0.081(2) 0.073(2) 0.125(5) 0.039(3) -0.010(3) -0.0158(17)
C4 0.081(2) 0.073(2) 0.125(5) 0.039(3) -0.010(3) -0.0158(17)
C5 0.081(2) 0.073(2) 0.125(5) 0.039(3) -0.010(3) -0.0158(17)
C2' 0.081(2) 0.073(2) 0.125(5) 0.039(3) -0.010(3) -0.0158(17)
C3' 0.081(2) 0.073(2) 0.125(5) 0.039(3) -0.010(3) -0.0158(17)
C4' 0.081(2) 0.073(2) 0.125(5) 0.039(3) -0.010(3) -0.0158(17)
C5' 0.081(2) 0.073(2) 0.125(5) 0.039(3) -0.010(3) -0.0158(17)
C6 0.057(2) 0.075(3) 0.058(2) -0.026(2) 0.0005(18) 0.0011(19)
C7 0.0448(18) 0.060(2) 0.060(2) -0.0037(18) -0.0132(16) -0.0042(16)
C8 0.0411(17) 0.056(2) 0.055(2) 0.0077(17) -0.0107(15) 0.0039(15)
C9 0.051(2) 0.057(2) 0.063(2) 0.0032(18) 0.0014(17) 0.0192(16)
C10 0.0419(18) 0.070(2) 0.060(2) -0.0005(19) 0.0109(16) 0.0115(16)
C11 0.052(2) 0.075(3) 0.046(2) -0.0106(18) 0.0088(16) -0.0007(18)
C12 0.073(2) 0.051(2) 0.046(2) -0.0098(16) -0.0092(17) 0.0123(18)
C13 0.141(4) 0.043(2) 0.075(3) -0.003(2) 0.001(3) 0.029(2)
C14 0.143(4) 0.046(2) 0.061(3) 0.007(2) -0.017(3) 0.005(2)
C15 0.074(2) 0.052(2) 0.043(2) 0.0004(16) -0.0006(17) 0.0194(18)
C16 0.0312(15) 0.0404(17) 0.055(2) -0.0002(14) 0.0061(14) -0.0036(12)
C17 0.0397(16) 0.0395(17) 0.0455(18) -0.0025(14) -0.0113(14) -0.0021(13)
C18 0.0515(18) 0.0377(17) 0.0354(17) -0.0084(13) -0.0070(14) -0.0028(14)
C19 0.0469(17) 0.0484(19) 0.0309(16) -0.0037(13) 0.0058(13) 0.0058(14)
C20 0.0445(17) 0.0490(18) 0.0310(16) 0.0073(13) 0.0079(13) 0.0052(14)
C21 0.0399(16) 0.0355(16) 0.0476(19) 0.0034(14) 0.0099(14) -0.0062(13)
Fe1 0.0401(3) 0.0408(3) 0.0376(3) 0.00382(19) -0.00231(19) -0.00170(18)
N1 0.0575(17) 0.0455(16) 0.0369(15) 0.0028(12) -0.0054(12) -0.0046(13)
N2 0.0421(16) 0.0464(16) 0.0584(18) 0.0143(13) -0.0017(13) -0.0041(12)
Na1 0.0524(10) 0.0390(9) 0.0497(11) 0.0094(8) 0.0046(8) -0.0049(8)
Na2 0.0459(9) 0.0328(9) 0.0492(10) 0.0053(7) -0.0051(8) 0.0096(7)
O1 0.094(2) 0.0476(15) 0.0554(16) -0.0061(12) -0.0098(14) -0.0115(13)
O2 0.0414(14) 0.0728(18) 0.107(2) 0.0254(16) 0.0061(14) 0.0012(12)
O3 0.0554(14) 0.0521(14) 0.0749(18) 0.0250(13) 0.0008(12) -0.0070(11)
O4 0.0423(12) 0.0552(14) 0.0581(15) -0.0081(11) -0.0008(11) -0.0028(10)
O5 0.0439(12) 0.0437(12) 0.0510(14) 0.0039(10) -0.0033(10) 0.0099(9)
O6 0.0416(12) 0.0567(14) 0.0449(13) -0.0001(11) 0.0071(10) 0.0003(10)
O7 0.0753(16) 0.0391(13) 0.0424(13) -0.0003(10) -0.0104(11) 0.0210(11)
O8 0.0292(10) 0.0409(12) 0.0371(11) 0.0006(9) -0.0006(8) 0.0005(8)
O9 0.0436(11) 0.0377(11) 0.0346(11) -0.0080(9) 0.0071(9) -0.0022(9)
O10 0.0460(11) 0.0360(11) 0.0328(11) 0.0041(9) 0.0035(9) -0.0041(9)
S1 0.0652(5) 0.0474(5) 0.0367(5) -0.0035(4) -0.0085(4) 0.0100(4)
S2 0.0577(5) 0.0470(5) 0.0424(5) 0.0066(4) -0.0005(4) -0.0085(4)

loop_
_atom_type_symbol
_atom_type_description
_atom_type_scat_dispersion_real
_atom_type_scat_dispersion_imag
_atom_type_scat_source
C C 0.0033 0.0016 'International Tables Vol C Tables 4.2.6.8 and 6.1.1.4'
H H 0.0000 0.0000 'International Tables Vol C Tables 4.2.6.8 and 6.1.1.4'
Fe Fe 0.3463 0.8444 'International Tables Vol C Tables 4.2.6.8 and 6.1.1.4'
N N 0.0061 0.0033 'International Tables Vol C Tables 4.2.6.8 and 6.1.1.4'
Na Na 0.0362 0.0249 'International Tables Vol C Tables 4.2.6.8 and 6.1.1.4'
O O 0.0106 0.0060 'International Tables Vol C Tables 4.2.6.8 and 6.1.1.4'
S S 0.1246 0.1234 'International Tables Vol C Tables 4.2.6.8 and 6.1.1.4'

loop_
_geom_angle_atom_site_label_1
_geom_angle_atom_site_label_2
_geom_angle_atom_site_label_3
_geom_angle
_geom_angle_site_symmetry_1
_geom_angle_site_symmetry_3
S1 C1 S2 123.58(19) . .
S1 C1 Fe1 74.34(12) . .
S2 C1 Fe1 73.93(12) . .
S1 C1 H1' 116.7 . .
S2 C1 H1' 119.5 . .
Fe1 C1 H1' 120.5 . .
O3 C2 C3 106.3(8) . .
O3 C2 H2A 110.5 . .
C3 C2 H2A 110.5 . .
O3 C2 H2B 110.5 . .
C3 C2 H2B 110.5 . .
H2A C2 H2B 108.7 . .
C4 C3 C2 101.9(10) . .
C4 C3 H3A 111.4 . .
C2 C3 H3A 111.4 . .
C4 C3 H3B 111.4 . .
C2 C3 H3B 111.4 . .
H3A C3 H3B 109.2 . .
C3 C4 C5 108.4(11) . .
C3 C4 H4A 110.0 . .
C5 C4 H4A 110.0 . .
C3 C4 H4B 110.0 . .
C5 C4 H4B 110.0 . .
H4A C4 H4B 108.4 . .
O3 C5 C4 105.2(11) . .
O3 C5 H5A 110.7 . .
C4 C5 H5A 110.7 . .
O3 C5 H5B 110.7 . .
C4 C5 H5B 110.7 . .
H5A C5 H5B 108.8 . .
O3 C2' C3' 107.3(7) . .
O3 C2' H2'1 110.3 . .
C3' C2' H2'1 110.3 . .
O3 C2' H2'2 110.3 . .
C3' C2' H2'2 110.3 . .
H2'1 C2' H2'2 108.5 . .
C4' C3' C2' 107.9(11) . .
C4' C3' H3'1 110.1 . .
C2' C3' H3'1 110.1 . .
C4' C3' H3'2 110.1 . .
C2' C3' H3'2 110.1 . .
H3'1 C3' H3'2 108.4 . .
C3' C4' C5' 104.7(12) . .
C3' C4' H4'1 110.8 . .
C5' C4' H4'1 110.8 . .
C3' C4' H4'2 110.8 . .
C5' C4' H4'2 110.8 . .
H4'1 C4' H4'2 108.9 . .
O3 C5' C4' 109.7(9) . .
O3 C5' H5'1 109.7 . .
C4' C5' H5'1 109.7 . .
O3 C5' H5'2 109.7 . .
C4' C5' H5'2 109.7 . .
H5'1 C5' H5'2 108.2 . .
O4 C6 C11 108.6(3) . 3_766
O4 C6 H6A 110.0 . .
C11 C6 H6A 110.0 3_766 .
O4 C6 H6B 110.0 . .
C11 C6 H6B 110.0 3_766 .
H6A C6 H6B 108.4 . .
O4 C7 C8 108.8(3) . .
O4 C7 H7A 109.9 . .
C8 C7 H7A 109.9 . .
O4 C7 H7B 109.9 . .
C8 C7 H7B 109.9 . .
H7A C7 H7B 108.3 . .
O5 C8 C7 108.2(3) . .
O5 C8 H8A 110.1 . .
C7 C8 H8A 110.1 . .
O5 C8 H8B 110.1 . .
C7 C8 H8B 110.1 . .
H8A C8 H8B 108.4 . .
O5 C9 C10 109.0(3) . .
O5 C9 H9A 109.9 . .
C10 C9 H9A 109.9 . .
O5 C9 H9B 109.9 . .
C10 C9 H9B 109.9 . .
H9A C9 H9B 108.3 . .
O6 C10 C9 108.5(3) . .
O6 C10 H10A 110.0 . .
C9 C10 H10A 110.0 . .
O6 C10 H10B 110.0 . .
C9 C10 H10B 110.0 . .
H10A C10 H10B 108.4 . .
O6 C11 C6 108.8(3) . 3_766
O6 C11 H11A 109.9 . .
C6 C11 H11A 109.9 3_766 .
O6 C11 H11B 109.9 . .
C6 C11 H11B 109.9 3_766 .
H11A C11 H11B 108.3 . .
O7 C12 C13 106.7(3) . .
O7 C12 H12A 110.4 . .
C13 C12 H12A 110.4 . .
O7 C12 H12B 110.4 . .
C13 C12 H12B 110.4 . .
H12A C12 H12B 108.6 . .
C14 C13 C12 106.7(3) . .
C14 C13 H13A 110.4 . .
C12 C13 H13A 110.4 . .
C14 C13 H13B 110.4 . .
C12 C13 H13B 110.4 . .
H13A C13 H13B 108.6 . .
C13 C14 C15 107.0(3) . .
C13 C14 H14A 110.3 . .
C15 C14 H14A 110.3 . .
C13 C14 H14B 110.3 . .
C15 C14 H14B 110.3 . .
H14A C14 H14B 108.6 . .
O7 C15 C14 107.2(3) . .
O7 C15 H15A 110.3 . .
C14 C15 H15A 110.3 . .
O7 C15 H15B 110.3 . .
C14 C15 H15B 110.3 . .
H15A C15 H15B 108.5 . .
O8 C16 C21 108.9(2) . 3_675
O8 C16 H16A 109.9 . .
C21 C16 H16A 109.9 3_675 .
O8 C16 H16B 109.9 . .
C21 C16 H16B 109.9 3_675 .
H16A C16 H16B 108.3 . .
O8 C17 C18 108.7(2) . .
O8 C17 H17A 110.0 . .
C18 C17 H17A 110.0 . .
O8 C17 H17B 110.0 . .
C18 C17 H17B 110.0 . .
H17A C17 H17B 108.3 . .
O9 C18 C17 108.3(2) . .
O9 C18 H18A 110.0 . .
C17 C18 H18A 110.0 . .
O9 C18 H18B 110.0 . .
C17 C18 H18B 110.0 . .
H18A C18 H18B 108.4 . .
O9 C19 C20 107.7(2) . .
O9 C19 H19A 110.2 . .
C20 C19 H19A 110.2 . .
O9 C19 H19B 110.2 . .
C20 C19 H19B 110.2 . .
H19A C19 H19B 108.5 . .
O10 C20 C19 108.1(2) . .
O10 C20 H20A 110.1 . .
C19 C20 H20A 110.1 . .
O10 C20 H20B 110.1 . .
C19 C20 H20B 110.1 . .
H20A C20 H20B 108.4 . .
O10 C21 C16 108.6(2) . 3_675
O10 C21 H21A 110.0 . .
C16 C21 H21A 110.0 3_675 .
O10 C21 H21B 110.0 . .
C16 C21 H21B 110.0 3_675 .
H21A C21 H21B 108.3 . .
N2 Fe1 N1 114.25(14) . .
N2 Fe1 C1 140.57(14) . .
N1 Fe1 C1 105.17(13) . .
N2 Fe1 S2 111.16(10) . .
N1 Fe1 S2 117.65(10) . .
C1 Fe1 S2 45.94(10) . .
N2 Fe1 S1 110.73(11) . .
N1 Fe1 S1 117.07(9) . .
C1 Fe1 S1 45.43(10) . .
S2 Fe1 S1 81.92(3) . .
O1 N1 Fe1 155.1(3) . .
O2 N2 Fe1 177.3(3) . .
O3 Na1 O3 180.0 . 3_766
O3 Na1 O6 86.32(8) . 3_766
O3 Na1 O6 93.68(8) 3_766 3_766
O3 Na1 O6 93.68(8) . .
O3 Na1 O6 86.32(8) 3_766 .
O6 Na1 O6 180.0 3_766 .
O3 Na1 O4 95.53(8) . .
O3 Na1 O4 84.47(8) 3_766 .
O6 Na1 O4 61.35(6) 3_766 .
O6 Na1 O4 118.65(6) . .
O3 Na1 O4 84.47(8) . 3_766
O3 Na1 O4 95.53(8) 3_766 3_766
O6 Na1 O4 118.65(6) 3_766 3_766
O6 Na1 O4 61.35(6) . 3_766
O4 Na1 O4 180.00(4) . 3_766
O3 Na1 O5 93.60(7) . 3_766
O3 Na1 O5 86.40(7) 3_766 3_766
O6 Na1 O5 60.55(7) 3_766 3_766
O6 Na1 O5 119.45(7) . 3_766
O4 Na1 O5 120.25(6) . 3_766
O4 Na1 O5 59.75(6) 3_766 3_766
O3 Na1 O5 86.40(7) . .
O3 Na1 O5 93.60(7) 3_766 .
O6 Na1 O5 119.45(7) 3_766 .
O6 Na1 O5 60.55(7) . .
O4 Na1 O5 59.75(6) . .
O4 Na1 O5 120.25(6) 3_766 .
O5 Na1 O5 180.0 3_766 .
O7 Na2 O7 180.00(7) 3_675 .
O7 Na2 O8 90.06(7) 3_675 3_675
O7 Na2 O8 89.94(7) . 3_675
O7 Na2 O8 89.94(7) 3_675 .
O7 Na2 O8 90.06(7) . .
O8 Na2 O8 180.0 3_675 .
O7 Na2 O10 86.77(7) 3_675 .
O7 Na2 O10 93.23(7) . .
O8 Na2 O10 61.79(6) 3_675 .
O8 Na2 O10 118.21(6) . .
O7 Na2 O10 93.23(7) 3_675 3_675
O7 Na2 O10 86.77(7) . 3_675
O8 Na2 O10 118.21(6) 3_675 3_675
O8 Na2 O10 61.79(6) . 3_675
O10 Na2 O10 180.0 . 3_675
O7 Na2 O9 82.67(7) 3_675 3_675
O7 Na2 O9 97.33(7) . 3_675
O8 Na2 O9 60.04(6) 3_675 3_675
O8 Na2 O9 119.96(6) . 3_675
O10 Na2 O9 120.68(6) . 3_675
O10 Na2 O9 59.32(6) 3_675 3_675
O7 Na2 O9 97.33(7) 3_675 .
O7 Na2 O9 82.67(7) . .
O8 Na2 O9 119.96(6) 3_675 .
O8 Na2 O9 60.04(6) . .
O10 Na2 O9 59.32(6) . .
O10 Na2 O9 120.68(6) 3_675 .
O9 Na2 O9 180.0 3_675 .
C2' O3 C5' 108.1(6) . .
C5 O3 C2 110.5(6) . .
C5 O3 Na1 123.0(5) . .
C2' O3 Na1 127.1(4) . .
C5' O3 Na1 124.7(4) . .
C2 O3 Na1 126.0(4) . .
C6 O4 C7 111.2(3) . .
C6 O4 Na1 112.2(2) . .
C7 O4 Na1 116.2(2) . .
C9 O5 C8 110.9(2) . .
C9 O5 Na1 114.83(19) . .
C8 O5 Na1 115.97(18) . .
C11 O6 C10 110.7(2) . .
C11 O6 Na1 115.35(19) . .
C10 O6 Na1 116.07(19) . .
C15 O7 C12 109.6(2) . .
C15 O7 Na2 130.25(19) . .
C12 O7 Na2 115.54(18) . .
C17 O8 C16 111.3(2) . .
C17 O8 Na2 114.27(16) . .
C16 O8 Na2 114.55(16) . .
C18 O9 C19 112.8(2) . .
C18 O9 Na2 117.81(17) . .
C19 O9 Na2 116.30(17) . .
C21 O10 C20 112.0(2) . .
C21 O10 Na2 111.44(16) . .
C20 O10 Na2 118.06(16) . .
C1 S1 Fe1 60.22(11) . .
C1 S2 Fe1 60.13(11) . .

loop_
_geom_bond_atom_site_label_1
_geom_bond_atom_site_label_2
_geom_bond_distance
_geom_bond_site_symmetry_2
C1 S1 1.699(3) .
C1 S2 1.716(4) .
C1 Fe1 2.070(3) .
C1 H1' 1.0759 .
C2 O3 1.483(9) .
C2 C3 1.486(10) .
C2 H2A 0.9900 .
C2 H2B 0.9900 .
C3 C4 1.452(16) .
C3 H3A 0.9900 .
C3 H3B 0.9900 .
C4 C5 1.502(13) .
C4 H4A 0.9900 .
C4 H4B 0.9900 .
C5 O3 1.361(9) .
C5 H5A 0.9900 .
C5 H5B 0.9900 .
C2' O3 1.396(8) .
C2' C3' 1.488(10) .
C2' H2'1 0.9900 .
C2' H2'2 0.9900 .
C3' C4' 1.434(16) .
C3' H3'1 0.9900 .
C3' H3'2 0.9900 .
C4' C5' 1.479(13) .
C4' H4'1 0.9900 .
C4' H4'2 0.9900 .
C5' O3 1.425(8) .
C5' H5'1 0.9900 .
C5' H5'2 0.9900 .
C6 O4 1.420(4) .
C6 C11 1.480(5) 3_766
C6 H6A 0.9900 .
C6 H6B 0.9900 .
C7 O4 1.428(4) .
C7 C8 1.476(5) .
C7 H7A 0.9900 .
C7 H7B 0.9900 .
C8 O5 1.417(4) .
C8 H8A 0.9900 .
C8 H8B 0.9900 .
C9 O5 1.416(4) .
C9 C10 1.478(5) .
C9 H9A 0.9900 .
C9 H9B 0.9900 .
C10 O6 1.423(4) .
C10 H10A 0.9900 .
C10 H10B 0.9900 .
C11 O6 1.413(4) .
C11 C6 1.480(5) 3_766
C11 H11A 0.9900 .
C11 H11B 0.9900 .
C12 O7 1.426(4) .
C12 C13 1.484(5) .
C12 H12A 0.9900 .
C12 H12B 0.9900 .
C13 C14 1.429(6) .
C13 H13A 0.9900 .
C13 H13B 0.9900 .
C14 C15 1.470(5) .
C14 H14A 0.9900 .
C14 H14B 0.9900 .
C15 O7 1.417(4) .
C15 H15A 0.9900 .
C15 H15B 0.9900 .
C16 O8 1.425(3) .
C16 C21 1.479(4) 3_675
C16 H16A 0.9900 .
C16 H16B 0.9900 .
C17 O8 1.424(3) .
C17 C18 1.488(4) .
C17 H17A 0.9900 .
C17 H17B 0.9900 .
C18 O9 1.415(3) .
C18 H18A 0.9900 .
C18 H18B 0.9900 .
C19 O9 1.427(3) .
C19 C20 1.485(4) .
C19 H19A 0.9900 .
C19 H19B 0.9900 .
C20 O10 1.425(4) .
C20 H20A 0.9900 .
C20 H20B 0.9900 .
C21 O10 1.422(3) .
C21 C16 1.479(4) 3_675
C21 H21A 0.9900 .
C21 H21B 0.9900 .
Fe1 N2 1.641(3) .
Fe1 N1 1.676(3) .
Fe1 S2 2.2941(9) .
Fe1 S1 2.2966(9) .
N1 O1 1.190(3) .
N2 O2 1.190(3) .
Na1 O3 2.352(2) .
Na1 O3 2.353(2) 3_766
Na1 O6 2.724(2) 3_766
Na1 O6 2.724(2) .
Na1 O4 2.771(2) .
Na1 O4 2.771(2) 3_766
Na1 O5 2.779(2) 3_766
Na1 O5 2.779(2) .
Na2 O7 2.367(2) 3_675
Na2 O7 2.367(2) .
Na2 O8 2.7359(19) 3_675
Na2 O8 2.7360(19) .
Na2 O10 2.7630(19) .
Na2 O10 2.7630(19) 3_675
Na2 O9 2.774(2) 3_675
Na2 O9 2.774(2) .
